data_2104291
loop_
_publ_author_name
'Dinnebier, R. E.'
'Hinrichsen, B.'
'Lennie, A.'
'Jansen, M.'

_publ_section_title
;
 High-pressure crystal structure of the non-linear optical compound
 BiB~3~O~6~ from two-dimensional powder diffraction data
;
_journal_coeditor_code KD5025
_journal_issue 1
_journal_name_full 'Acta Crystallographica Section B'
_journal_page_first 1
_journal_page_last 10
_journal_paper_doi 10.1107/S0108768108029340
_journal_volume 65
_journal_year 2009
_chemical_formula_sum 'B3 Bi O6'
_chemical_formula_weight 337.41
_chemical_name_systematic 'bismuth borate - alpha at P = 4.3 GPa'
_space_group_IT_number 5
_symmetry_cell_setting monoclinic
_symmetry_space_group_name_Hall 'C 2y'
_symmetry_space_group_name_H-M 'C 1 2 1'
_cell_angle_alpha 90
_cell_angle_beta 104.374(5)
_cell_angle_gamma 90
_cell_formula_units_Z 2
_cell_length_a 7.3786(5)
_cell_length_b 4.3992(3)
_cell_length_c 6.3388(5)
_cell_measurement_pressure 4300000
_cell_measurement_temperature 293
_cell_volume 199.32(3)
_diffrn_ambient_pressure 4.3e+06
_diffrn_radiation_type synchrotron
_diffrn_radiation_wavelength 0.44397
_exptl_absorpt_coefficient_mu 12.57
_exptl_crystal_density_diffrn 5.622
_refine_ls_number_parameters 37
_refine_ls_structure_factor_coef Fsqd
_reflns_number_total 137
_cod_data_source_file kd5025.cif
_cod_data_source_block BiB3O6-alpha
_cod_original_cell_volume 199.31(3)
_cod_database_code 2104291

loop_
_symmetry_equiv_pos_site_id
_symmetry_equiv_pos_as_xyz
1 '-x, y, -z'
2 'x, y, z'
3 '-x+1/2, y+1/2, -z'
4 'x+1/2, y+1/2, z'

loop_
_atom_site_type_symbol
_atom_site_label
_atom_site_fract_x
_atom_site_fract_y
_atom_site_fract_z
_atom_site_occupancy
Bi Bi1 0 0 0 1
B B1 0.5 0.128(9) 0.5 1
B B2 0.2641(11) 0.014(7) 0.7105(12) 1
O O1 0.3555(4) 0.9178(19) 0.5542(10) 1
O O2 0.3985(13) 0.3134(15) 0.3049(6) 1
O O3 0.2961(10) 0.1631(15) 0.9058(12) 1

loop_
_atom_type_symbol
Bi
B
O
